data_4077746
loop_
_publ_author_name
'Evans, William J.'
'Johnston, Matthew A.'
'Greci, Michael A.'
'Ziller, Joseph W.'

_publ_section_title
;
 Synthesis, Structure, and Reactivity of Unsolvated Triple-Decked Bent
 Metallocenes of Divalent Europium and Ytterbium
;
_journal_issue 8
_journal_name_full Organometallics
_journal_page_first 1460
_journal_paper_doi 10.1021/om980762r
_journal_volume 18
_journal_year 1999
_chemical_formula_sum 'C35 H46 Eu2'
_chemical_formula_weight 770.64
_chemical_name_systematic
; 
 ? 
;
_space_group_IT_number 19
_symmetry_cell_setting orthorhombic
_symmetry_space_group_name_Hall 'P 2ac 2ab'
_symmetry_space_group_name_H-M 'P 21 21 21'
_atom_sites_solution_hydrogens geom
_atom_sites_solution_primary direct
_atom_sites_solution_secondary difmap
_audit_creation_method SHELXL
_cell_angle_alpha 90.00
_cell_angle_beta 90.00
_cell_angle_gamma 90.00
_cell_formula_units_Z 4
_cell_length_a 11.856(6)
_cell_length_b 15.220(6)
_cell_length_c 17.399(6)
_cell_measurement_reflns_used 21
_cell_measurement_temperature 153
_cell_measurement_theta_max 15.65
_cell_measurement_theta_min 5.80
_cell_volume 3140(2)
_computing_cell_refinement 'Siemens XSCANS'
_computing_data_collection 'Siemens XSCANS'
_computing_data_reduction 'Siemens SHELXTL'
_computing_molecular_graphics 'Siemens SHELXTL'
_computing_publication_material 'Siemens SHELXTL'
_computing_structure_refinement 'SHELXL-93 (Sheldrick, 1993)'
_computing_structure_solution 'SHELXS-86 (Sheldrick, 1990)'
_diffrn_ambient_temperature 153
_diffrn_measurement_device 'Siemens P4'
_diffrn_measurement_method '2\q/\w scans'
_diffrn_radiation_monochromator graphite
_diffrn_radiation_source 'fine-focus sealed tube'
_diffrn_radiation_type MoK\a
_diffrn_radiation_wavelength 0.71073
_diffrn_reflns_av_R_equivalents 0.0000
_diffrn_reflns_av_sigmaI/netI 0.0545
_diffrn_reflns_limit_h_max 14
_diffrn_reflns_limit_h_min 0
_diffrn_reflns_limit_k_max 18
_diffrn_reflns_limit_k_min 0
_diffrn_reflns_limit_l_max 21
_diffrn_reflns_limit_l_min 0
_diffrn_reflns_number 3456
_diffrn_reflns_theta_max 26.00
_diffrn_reflns_theta_min 2.08
_diffrn_standards_decay_% <1%
_diffrn_standards_interval_count 99
_diffrn_standards_number 1
_exptl_absorpt_coefficient_mu 3.979
_exptl_absorpt_correction_T_max 0.1022
_exptl_absorpt_correction_T_min 0.0648
_exptl_absorpt_correction_type empirical
_exptl_crystal_colour orange
_exptl_crystal_density_diffrn 1.630
_exptl_crystal_description irregular
_exptl_crystal_F_000 1528
_exptl_crystal_size_max 0.23
_exptl_crystal_size_mid 0.16
_exptl_crystal_size_min 0.1
_refine_diff_density_max 2.226
_refine_diff_density_min -1.527
_refine_diff_density_rms 0.269
_refine_ls_abs_structure_details 'Flack H D (1983), Acta Cryst. A39, 876-881'
_refine_ls_abs_structure_Flack 0.46(8)
_refine_ls_extinction_method none
_refine_ls_goodness_of_fit_all 1.255
_refine_ls_goodness_of_fit_obs 1.315
_refine_ls_matrix_type full
_refine_ls_number_parameters 347
_refine_ls_number_reflns 3455
_refine_ls_number_restraints 0
_refine_ls_restrained_S_all 1.274
_refine_ls_restrained_S_obs 1.315
_refine_ls_R_factor_all 0.0760
_refine_ls_R_factor_obs 0.0526
_refine_ls_shift/esd_max 1.310
_refine_ls_shift/esd_mean 0.009
_refine_ls_structure_factor_coef Fsqd
_refine_ls_weighting_details 'w=1/[\s^2^(Fo^2^)+(0.0653P)^2^+33.5493P] where P=(Fo^2^+2Fc^2^)/3'
_refine_ls_weighting_scheme calc
_refine_ls_wR_factor_all 0.1665
_refine_ls_wR_factor_obs 0.1519
_reflns_number_observed 2762
_reflns_number_total 3456
_reflns_observed_criterion >2sigma(I)
_cod_data_source_file om980762r.cif
_cod_data_source_block maj4
_cod_depositor_comments
;
The following automatic conversions were performed:

'_symmetry_cell_setting' value 'Orthorhombic' changed to
'orthorhombic' according to
/home/saulius/struct/CIF-dictionaries/cif_core.dic dictionary named
'cif_core.dic' version 2.4.2 from 2011-04-26.

Automatic conversion script
Id: cif_fix_values 1715 2011-07-08 13:25:40Z adriana 

The following automatic conversions were performed:

'_refine_ls_weighting_scheme' value 'calc
w=1/[\s^2^(Fo^2^)+(0.0653P)^2^+33.5493P] where P=(Fo^2^+2Fc^2^)/3'
was changed to 'calc'. New tag '_refine_ls_weighting_details' was
created. The value of the new tag was set to
'w=1/[\s^2^(Fo^2^)+(0.0653P)^2^+33.5493P] where P=(Fo^2^+2Fc^2^)/3'.

Automatic conversion script
Id: cif_fix_values 3143 2015-03-26 13:38:13Z robertas 
;
_cod_original_cell_volume 3139.9(23)
_cod_original_sg_symbol_H-M P2(1)2(1)2(1)
_cod_database_code 4077746

loop_
_symmetry_equiv_pos_as_xyz
'x, y, z'
'-x+1/2, -y, z+1/2'
'-x, y+1/2, -z+1/2'
'x+1/2, -y+1/2, -z'

loop_
_atom_site_aniso_label
_atom_site_aniso_U_11
_atom_site_aniso_U_22
_atom_site_aniso_U_33
_atom_site_aniso_U_23
_atom_site_aniso_U_13
_atom_site_aniso_U_12
Eu1 0.0251(5) 0.0460(6) 0.0187(4) -0.0020(5) 0.0004(4) 0.0047(5)
Eu2 0.0243(4) 0.0327(5) 0.0181(4) -0.0004(4) 0.0000(4) 0.0026(5)
C1 0.024(11) 0.040(13) 0.040(12) -0.006(10) 0.000(10) 0.013(10)
C2 0.045(13) 0.033(12) 0.019(9) 0.009(8) 0.001(9) -0.001(10)
C3 0.041(14) 0.026(11) 0.047(13) -0.007(10) -0.010(12) 0.016(10)
C4 0.043(13) 0.041(11) 0.017(9) 0.005(9) -0.011(10) -0.011(10)
C5 0.018(9) 0.029(10) 0.032(11) 0.000(9) -0.001(9) 0.001(8)
C6 0.038(15) 0.065(18) 0.059(17) 0.006(15) -0.008(13) 0.000(13)
C7 0.067(20) 0.081(19) 0.040(13) -0.022(13) 0.000(14) 0.024(17)
C8 0.088(24) 0.046(16) 0.085(23) -0.016(15) -0.003(19) 0.040(17)
C9 0.067(19) 0.071(17) 0.032(12) 0.026(12) -0.003(13) -0.013(16)
C10 0.044(15) 0.041(13) 0.058(16) -0.021(12) -0.025(13) 0.023(12)
C11 0.031(11) 0.037(11) 0.013(9) 0.003(8) -0.004(9) -0.007(9)
C12 0.041(13) 0.027(10) 0.017(9) -0.007(8) -0.001(9) 0.011(10)
C13 0.024(10) 0.030(11) 0.022(10) -0.001(8) 0.001(8) -0.004(9)
C14 0.029(10) 0.032(10) 0.027(9) 0.006(8) -0.001(8) 0.007(10)
C15 0.032(11) 0.032(11) 0.018(9) 0.013(8) 0.007(9) 0.003(10)
C16 0.012(9) 0.049(14) 0.041(13) -0.003(11) 0.002(9) -0.002(9)
C17 0.056(17) 0.047(12) 0.021(12) -0.006(9) 0.011(11) 0.012(12)
C18 0.050(15) 0.045(13) 0.042(13) -0.005(11) 0.006(13) -0.009(12)
C19 0.054(13) 0.041(12) 0.021(9) 0.010(10) -0.015(9) 0.002(12)
C20 0.021(11) 0.052(14) 0.027(11) 0.012(10) 0.003(9) 0.000(10)
C21 0.037(14) 0.041(13) 0.030(12) -0.008(11) -0.007(10) 0.012(11)
C22 0.036(12) 0.026(10) 0.040(12) -0.006(9) 0.003(11) 0.000(10)
C23 0.052(15) 0.033(11) 0.027(12) -0.008(10) -0.008(11) -0.013(10)
C24 0.022(9) 0.058(13) 0.014(8) -0.009(9) -0.002(7) 0.014(11)
C25 0.038(12) 0.031(11) 0.024(10) -0.008(9) 0.006(10) 0.012(10)
C26 0.044(15) 0.025(10) 0.034(11) 0.009(8) 0.001(11) 0.009(10)
C27 0.027(12) 0.038(12) 0.029(11) -0.019(10) -0.010(9) -0.017(10)
C28 0.033(11) 0.054(15) 0.030(10) 0.007(11) -0.001(9) 0.005(13)
C29 0.025(10) 0.044(13) 0.038(12) 0.015(10) 0.002(9) 0.004(9)
C30 0.048(13) 0.054(14) 0.025(10) 0.000(11) -0.009(9) 0.014(14)
C31 0.053(18) 0.068(18) 0.063(18) 0.032(15) 0.018(16) -0.006(16)
C32 0.060(19) 0.050(16) 0.097(25) 0.016(16) 0.001(19) 0.007(16)
C33 0.050(16) 0.047(14) 0.061(16) -0.011(13) -0.013(14) -0.007(13)
C34 0.030(11) 0.062(16) 0.035(11) -0.002(11) 0.007(9) 0.019(12)
C35 0.046(17) 0.095(25) 0.115(30) 0.004(24) -0.011(21) -0.017(18)

loop_
_atom_site_label
_atom_site_type_symbol
_atom_site_fract_x
_atom_site_fract_y
_atom_site_fract_z
_atom_site_U_iso_or_equiv
_atom_site_thermal_displace_type
_atom_site_occupancy
_atom_site_calc_flag
_atom_site_refinement_flags
Eu1 Eu 0.14698(8) -1.38124(7) -0.80189(5) 0.0299(3) Uani 1 d .
Eu2 Eu 0.17821(7) -1.36874(7) -0.55630(5) 0.0250(2) Uani 1 d .
C1 C -0.0234(19) -1.4308(15) -0.9049(14) 0.035(5) Uani 1 d .
C2 C -0.0553(20) -1.3494(14) -0.8779(11) 0.032(5) Uani 1 d .
C3 C 0.0230(21) -1.2861(14) -0.9049(14) 0.038(6) Uani 1 d .
C4 C 0.1025(20) -1.3302(14) -0.9508(12) 0.034(5) Uani 1 d .
C5 C 0.0750(17) -1.4204(13) -0.9521(13) 0.026(4) Uani 1 d .
C6 C -0.0835(22) -1.5179(18) -0.8927(16) 0.054(7) Uani 1 d .
H6A H -0.0424(22) -1.5639(18) -0.9180(16) 0.081 Uiso 1 calc R
H6B H -0.1583(22) -1.5146(18) -0.9136(16) 0.081 Uiso 1 calc R
H6C H -0.0878(22) -1.5303(18) -0.8386(16) 0.081 Uiso 1 calc R
C7 C -0.1599(25) -1.3303(20) -0.8289(14) 0.063(8) Uani 1 d .
H7A H -0.1633(25) -1.2687(20) -0.8176(14) 0.094 Uiso 1 calc R
H7B H -0.1555(25) -1.3630(20) -0.7818(14) 0.094 Uiso 1 calc R
H7C H -0.2264(25) -1.3474(20) -0.8567(14) 0.094 Uiso 1 calc R
C8 C 0.0232(30) -1.1845(17) -0.8917(19) 0.073(10) Uani 1 d .
H8A H -0.0383(30) -1.1688(17) -0.8586(19) 0.109 Uiso 1 calc R
H8B H 0.0149(30) -1.1550(17) -0.9402(19) 0.109 Uiso 1 calc R
H8C H 0.0931(30) -1.1673(17) -0.8683(19) 0.109 Uiso 1 calc R
C9 C 0.2005(25) -1.2870(18) -0.9945(14) 0.056(7) Uani 1 d .
H9A H 0.2424(25) -1.3313(18) -1.0215(14) 0.085 Uiso 1 calc R
H9B H 0.2492(25) -1.2576(18) -0.9587(14) 0.085 Uiso 1 calc R
H9C H 0.1712(25) -1.2452(18) -1.0306(14) 0.085 Uiso 1 calc R
C10 C 0.1257(22) -1.4907(15) -1.0012(15) 0.048(7) Uani 1 d .
H10A H 0.0905(22) -1.5459(15) -0.9897(15) 0.071 Uiso 1 calc R
H10B H 0.2051(22) -1.4946(15) -0.9911(15) 0.071 Uiso 1 calc R
H10C H 0.1139(22) -1.4766(15) -1.0544(15) 0.071 Uiso 1 calc R
C11 C -0.0007(18) -1.4067(13) -0.4555(10) 0.027(4) Uani 1 d .
C12 C 0.0043(20) -1.3143(13) -0.4583(11) 0.028(5) Uani 1 d .
C13 C 0.1046(19) -1.2855(13) -0.4211(11) 0.025(4) Uani 1 d .
C14 C 0.1616(17) -1.3643(13) -0.3961(10) 0.029(4) Uani 1 d .
C15 C 0.0983(20) -1.4395(14) -0.4170(11) 0.027(5) Uani 1 d .
C16 C -0.0993(17) -1.4628(15) -0.4858(13) 0.034(5) Uani 1 d .
H16A H -0.0831(17) -1.5238(15) -0.4775(13) 0.051 Uiso 1 calc R
H16B H -0.1088(17) -1.4523(15) -0.5399(13) 0.051 Uiso 1 calc R
H16C H -0.1672(17) -1.4471(15) -0.4591(13) 0.051 Uiso 1 calc R
C17 C -0.0834(23) -1.2539(17) -0.4907(14) 0.041(6) Uani 1 d .
H17A H -0.0587(23) -1.1942(17) -0.4853(14) 0.062 Uiso 1 calc R
H17B H -0.1530(23) -1.2619(17) -0.4634(14) 0.062 Uiso 1 calc R
H17C H -0.0946(23) -1.2670(17) -0.5441(14) 0.062 Uiso 1 calc R
C18 C 0.1409(23) -1.1930(15) -0.4045(14) 0.046(6) Uani 1 d .
H18A H 0.2124(23) -1.1936(15) -0.3788(14) 0.069 Uiso 1 calc R
H18B H 0.0858(23) -1.1650(15) -0.3724(14) 0.069 Uiso 1 calc R
H18C H 0.1476(23) -1.1611(15) -0.4520(14) 0.069 Uiso 1 calc R
C19 C 0.2672(19) -1.3657(16) -0.3442(11) 0.039(5) Uani 1 d .
H19A H 0.2954(19) -1.3070(16) -0.3382(11) 0.058 Uiso 1 calc R
H19B H 0.3242(19) -1.4018(16) -0.3673(11) 0.058 Uiso 1 calc R
H19C H 0.2476(19) -1.3891(16) -0.2947(11) 0.058 Uiso 1 calc R
C20 C 0.1200(18) -1.5333(15) -0.3958(12) 0.033(5) Uani 1 d .
H20A H 0.0630(18) -1.5700(15) -0.4183(12) 0.050 Uiso 1 calc R
H20B H 0.1182(18) -1.5394(15) -0.3409(12) 0.050 Uiso 1 calc R
H20C H 0.1928(18) -1.5507(15) -0.4147(12) 0.050 Uiso 1 calc R
C21 C 0.0692(22) -1.2818(16) -0.6774(14) 0.036(6) Uani 1 d .
H21A H 0.0196(22) -1.2345(16) -0.6768(14) 0.043 Uiso 1 calc R
C22 C 0.1828(20) -1.2543(13) -0.6842(13) 0.034(5) Uani 1 d .
H22A H 0.1904(20) -1.1935(13) -0.6826(13) 0.041 Uiso 1 calc R
C23 C 0.2871(22) -1.2979(14) -0.6930(13) 0.037(6) Uani 1 d .
H23A H 0.3468(22) -1.2599(14) -0.7030(13) 0.045 Uiso 1 calc R
C24 C 0.3205(16) -1.3887(14) -0.6896(9) 0.032(5) Uani 1 d .
H24A H 0.3984(16) -1.3949(14) -0.6926(9) 0.038 Uiso 1 calc R
C25 C 0.2667(20) -1.4703(14) -0.6829(13) 0.031(5) Uani 1 d .
H25A H 0.3159(20) -1.5178(14) -0.6850(13) 0.037 Uiso 1 calc R
C26 C 0.1540(20) -1.4947(13) -0.6738(12) 0.034(5) Uani 1 d .
H26A H 0.1458(20) -1.5550(13) -0.6677(12) 0.041 Uiso 1 calc R
C27 C 0.0490(20) -1.4504(15) -0.6716(13) 0.031(5) Uani 1 d .
H27A H -0.0112(20) -1.4896(15) -0.6698(13) 0.038 Uiso 1 calc R
C28 C 0.0122(19) -1.3628(17) -0.6713(11) 0.039(5) Uani 1 d .
H28A H -0.0655(19) -1.3570(17) -0.6661(11) 0.047 Uiso 1 calc R
C29 C -0.0328(17) -1.3456(14) -1.1814(10) 0.036(5) Uani 1 d G
C30 C -0.0907(18) -1.3654(18) -1.1141(10) 0.043(6) Uani 1 d G
H30A H -0.0761(116) -1.3317(138) -1.0707(17) 0.051 Uiso 1 calc R
C31 C -0.1667(26) -1.4306(18) -1.1083(17) 0.061(8) Uani 1 d G
H31A H -0.2021(26) -1.4420(18) -1.0617(17) 0.073 Uiso 1 calc R
C32 C -0.1919(28) -1.4814(19) -1.1736(20) 0.069(9) Uani 1 d G
H32A H -0.2455(28) -1.5258(19) -1.1703(20) 0.083 Uiso 1 calc R
C33 C -0.1368(23) -1.4658(16) -1.2440(16) 0.053(7) Uani 1 d G
H33A H -0.1523(23) -1.4987(16) -1.2878(16) 0.063 Uiso 1 calc R
C34 C -0.0565(18) -1.3967(16) -1.2443(13) 0.042(6) Uani 1 d G
H34A H -0.0176(18) -1.3854(16) -1.2896(13) 0.051 Uiso 1 calc R
C35 C 0.0470(26) -1.2725(23) -1.1890(23) 0.085(11) Uani 1 d .
H35A H 0.0766(26) -1.2714(23) -1.2403(23) 0.128 Uiso 1 calc R
H35B H 0.1077(26) -1.2801(23) -1.1531(23) 0.128 Uiso 1 calc R
H35C H 0.0089(26) -1.2182(23) -1.1785(23) 0.128 Uiso 1 calc R

loop_
_atom_type_symbol
_atom_type_description
_atom_type_scat_dispersion_real
_atom_type_scat_dispersion_imag
_atom_type_scat_source
C C 0.0033 0.0016 'International Tables Vol C Tables 4.2.6.8 and 6.1.1.4'
H H 0.0000 0.0000 'International Tables Vol C Tables 4.2.6.8 and 6.1.1.4'
Eu Eu -0.1578 3.6682 'International Tables Vol C Tables 4.2.6.8 and 6.1.1.4'

loop_
_geom_angle_atom_site_label_1
_geom_angle_atom_site_label_2
_geom_angle_atom_site_label_3
_geom_angle
C3 Eu1 C4 29.7(7)
C3 Eu1 C27 121.0(7)
C4 Eu1 C27 143.2(7)
C3 Eu1 C2 29.8(7)
C4 Eu1 C2 48.6(6)
C27 Eu1 C2 95.4(6)
C3 Eu1 C28 99.9(7)
C4 Eu1 C28 128.8(7)
C27 Eu1 C28 29.3(7)
C2 Eu1 C28 82.9(6)
C3 Eu1 C21 92.5(7)
C4 Eu1 C21 120.8(7)
C27 Eu1 C21 55.3(7)
C2 Eu1 C21 89.4(6)
C28 Eu1 C21 29.2(7)
C3 Eu1 C1 48.4(7)
C4 Eu1 C1 48.5(7)
C27 Eu1 C1 96.9(7)
C2 Eu1 C1 28.6(6)
C28 Eu1 C1 97.8(6)
C21 Eu1 C1 113.8(7)
C3 Eu1 C5 48.7(6)
C4 Eu1 C5 29.3(5)
C27 Eu1 C5 123.7(6)
C2 Eu1 C5 48.2(6)
C28 Eu1 C5 127.1(6)
C21 Eu1 C5 137.2(6)
C1 Eu1 C5 29.6(6)
C3 Eu1 C26 149.1(7)
C4 Eu1 C26 157.1(6)
C27 Eu1 C26 29.4(7)
C2 Eu1 C26 120.5(6)
C28 Eu1 C26 55.6(6)
C21 Eu1 C26 74.3(7)
C1 Eu1 C26 111.2(7)
C5 Eu1 C26 127.8(6)
C3 Eu1 C23 121.3(7)
C4 Eu1 C23 128.1(7)
C27 Eu1 C23 82.4(7)
C2 Eu1 C23 138.5(6)
C28 Eu1 C23 75.2(7)
C21 Eu1 C23 55.3(7)
C1 Eu1 C23 167.0(6)
C5 Eu1 C23 153.9(7)
C26 Eu1 C23 74.2(7)
C3 Eu1 C24 149.5(7)
C4 Eu1 C24 142.8(6)
C27 Eu1 C24 74.0(6)
C2 Eu1 C24 163.5(5)
C28 Eu1 C24 81.9(6)
C21 Eu1 C24 74.2(6)
C1 Eu1 C24 162.0(6)
C5 Eu1 C24 148.3(5)
C26 Eu1 C24 53.9(6)
C23 Eu1 C24 29.4(6)
C3 Eu1 C22 101.1(6)
C4 Eu1 C22 120.9(6)
C27 Eu1 C22 74.4(6)
C2 Eu1 C22 110.6(6)
C28 Eu1 C22 55.4(7)
C21 Eu1 C22 29.0(7)
C1 Eu1 C22 138.6(6)
C5 Eu1 C22 149.0(6)
C26 Eu1 C22 81.0(6)
C23 Eu1 C22 28.9(7)
C24 Eu1 C22 54.9(6)
C14 Eu2 C12 48.2(6)
C14 Eu2 C21 134.9(6)
C12 Eu2 C21 88.8(7)
C14 Eu2 C28 131.3(6)
C12 Eu2 C28 84.8(6)
C21 Eu2 C28 29.1(7)
C14 Eu2 C13 29.8(6)
C12 Eu2 C13 29.4(6)
C21 Eu2 C13 105.9(6)
C28 Eu2 C13 111.4(6)
C14 Eu2 C11 47.9(6)
C12 Eu2 C11 29.0(6)
C21 Eu2 C11 102.6(7)
C28 Eu2 C11 85.6(6)
C13 Eu2 C11 48.4(6)
C14 Eu2 C27 133.1(7)
C12 Eu2 C27 99.4(7)
C21 Eu2 C27 54.7(7)
C28 Eu2 C27 28.9(7)
C13 Eu2 C27 128.8(6)
C11 Eu2 C27 86.8(6)
C14 Eu2 C15 29.2(6)
C12 Eu2 C15 48.8(6)
C21 Eu2 C15 132.2(7)
C28 Eu2 C15 112.9(6)
C13 Eu2 C15 49.3(6)
C11 Eu2 C15 29.6(6)
C27 Eu2 C15 105.1(7)
C14 Eu2 C26 137.2(6)
C12 Eu2 C26 124.6(7)
C21 Eu2 C26 74.3(6)
C28 Eu2 C26 55.5(6)
C13 Eu2 C26 151.9(6)
C11 Eu2 C26 103.7(6)
C27 Eu2 C26 29.1(6)
C15 Eu2 C26 109.3(6)
C14 Eu2 C22 140.5(6)
C12 Eu2 C22 108.1(6)
C21 Eu2 C22 29.1(7)
C28 Eu2 C22 55.4(7)
C13 Eu2 C22 112.8(6)
C11 Eu2 C22 129.2(6)
C27 Eu2 C22 73.8(7)
C15 Eu2 C22 156.9(6)
C26 Eu2 C22 81.4(5)
C14 Eu2 C24 147.7(5)
C12 Eu2 C24 162.1(6)
C21 Eu2 C24 73.4(6)
C28 Eu2 C24 80.8(6)
C13 Eu2 C24 154.4(6)
C11 Eu2 C24 157.1(6)
C27 Eu2 C24 72.5(6)
C15 Eu2 C24 148.1(6)
C26 Eu2 C24 53.4(6)
C22 Eu2 C24 54.6(6)
C14 Eu2 C25 143.1(6)
C12 Eu2 C25 152.9(7)
C21 Eu2 C25 81.2(7)
C28 Eu2 C25 74.2(6)
C13 Eu2 C25 172.9(6)
C11 Eu2 C25 129.8(6)
C27 Eu2 C25 54.4(7)
C15 Eu2 C25 125.0(6)
C26 Eu2 C25 28.3(7)
C22 Eu2 C25 73.9(6)
C24 Eu2 C25 28.1(6)
C2 C1 C5 108.6(20)
C2 C1 C6 127.4(20)
C5 C1 C6 123.9(20)
C2 C1 Eu1 74.8(13)
C5 C1 Eu1 75.5(13)
C6 C1 Eu1 118.8(16)
C1 C2 C3 108.5(19)
C1 C2 C7 125.6(21)
C3 C2 C7 125.8(21)
C1 C2 Eu1 76.6(13)
C3 C2 Eu1 73.2(13)
C7 C2 Eu1 117.8(14)
C4 C3 C2 107.7(18)
C4 C3 C8 123.7(24)
C2 C3 C8 128.6(24)
C4 C3 Eu1 76.1(12)
C2 C3 Eu1 77.0(13)
C8 C3 Eu1 115.3(17)
C3 C4 C5 108.5(21)
C3 C4 C9 125.8(21)
C5 C4 C9 125.7(23)
C3 C4 Eu1 74.3(13)
C5 C4 Eu1 77.5(14)
C9 C4 Eu1 116.2(15)
C4 C5 C1 106.7(20)
C4 C5 C10 127.7(23)
C1 C5 C10 125.1(20)
C4 C5 Eu1 73.1(14)
C1 C5 Eu1 74.9(13)
C10 C5 Eu1 124.1(14)
C12 C11 C15 109.2(20)
C12 C11 C16 125.0(21)
C15 C11 C16 125.8(18)
C12 C11 Eu2 75.0(13)
C15 C11 Eu2 75.3(12)
C16 C11 Eu2 118.1(13)
C11 C12 C13 109.1(20)
C11 C12 C17 126.7(23)
C13 C12 C17 124.2(20)
C11 C12 Eu2 75.9(13)
C13 C12 Eu2 75.7(12)
C17 C12 Eu2 117.6(14)
C12 C13 C14 105.8(17)
C12 C13 C18 128.0(20)
C14 C13 C18 126.0(20)
C12 C13 Eu2 74.9(11)
C14 C13 Eu2 74.5(11)
C18 C13 Eu2 119.6(14)
C15 C14 C13 110.3(16)
C15 C14 C19 124.6(18)
C13 C14 C19 124.6(19)
C15 C14 Eu2 76.2(11)
C13 C14 Eu2 75.7(11)
C19 C14 Eu2 121.7(13)
C14 C15 C11 105.7(17)
C14 C15 C20 128.1(20)
C11 C15 C20 125.8(20)
C14 C15 Eu2 74.6(11)
C11 C15 Eu2 75.0(11)
C20 C15 Eu2 121.2(14)
C28 C21 C22 136.2(21)
C28 C21 Eu1 75.1(13)
C22 C21 Eu1 77.4(14)
C28 C21 Eu2 75.6(13)
C22 C21 Eu2 76.4(14)
Eu1 C21 Eu2 100.1(7)
C23 C22 C21 134.7(20)
C23 C22 Eu2 79.1(14)
C21 C22 Eu2 74.5(14)
C23 C22 Eu1 74.6(12)
C21 C22 Eu1 73.6(14)
Eu2 C22 Eu1 98.3(6)
C22 C23 C24 133.5(22)
C22 C23 Eu1 76.5(13)
C24 C23 Eu1 76.0(11)
C22 C23 Eu2 72.4(14)
C24 C23 Eu2 74.5(12)
Eu1 C23 Eu2 96.9(7)
C25 C24 C23 136.8(19)
C25 C24 Eu1 76.2(12)
C23 C24 Eu1 74.6(12)
C25 C24 Eu2 76.1(11)
C23 C24 Eu2 76.8(12)
Eu1 C24 Eu2 97.2(6)
C26 C25 C24 132.9(19)
C26 C25 Eu1 74.5(12)
C24 C25 Eu1 75.3(11)
C26 C25 Eu2 73.0(12)
C24 C25 Eu2 75.7(11)
Eu1 C25 Eu2 96.8(6)
C25 C26 C27 135.9(20)
C25 C26 Eu2 78.7(13)
C27 C26 Eu2 75.3(12)
C25 C26 Eu1 77.0(13)
C27 C26 Eu1 72.8(13)
Eu2 C26 Eu1 99.2(6)
C28 C27 C26 136.5(22)
C28 C27 Eu1 76.7(14)
C26 C27 Eu1 77.8(13)
C28 C27 Eu2 75.4(12)
C26 C27 Eu2 75.6(13)
Eu1 C27 Eu2 100.8(7)
C27 C28 C21 133.0(20)
C27 C28 Eu1 74.0(14)
C21 C28 Eu1 75.7(13)
C27 C28 Eu2 75.7(12)
C21 C28 Eu2 75.3(13)
Eu1 C28 Eu2 100.1(7)
C30 C29 C34 116.6(21)
C30 C29 C35 124.0(25)
C34 C29 C35 119.3(22)
C31 C30 C29 123.7(23)
C30 C31 C32 119.2(25)
C33 C32 C31 120.8(28)
C34 C33 C32 116.0(24)
C33 C34 C29 123.7(21)

loop_
_geom_bond_atom_site_label_1
_geom_bond_atom_site_label_2
_geom_bond_distance
Eu1 C3 2.73(2)
Eu1 C4 2.76(2)
Eu1 C27 2.76(2)
Eu1 C2 2.78(2)
Eu1 C28 2.79(2)
Eu1 C21 2.80(2)
Eu1 C1 2.80(2)
Eu1 C5 2.81(2)
Eu1 C26 2.82(2)
Eu1 C23 2.82(2)
Eu1 C24 2.84(2)
Eu1 C22 2.85(2)
Eu2 C14 2.80(2)
Eu2 C12 2.80(2)
Eu2 C21 2.80(2)
Eu2 C28 2.81(2)
Eu2 C13 2.81(2)
Eu2 C11 2.81(2)
Eu2 C27 2.81(2)
Eu2 C15 2.82(2)
Eu2 C26 2.82(2)
Eu2 C22 2.83(2)
Eu2 C24 2.88(2)
Eu2 C25 2.89(2)
C1 C2 1.38(3)
C1 C5 1.44(3)
C1 C6 1.52(3)
C2 C3 1.42(3)
C2 C7 1.53(3)
C3 C4 1.41(3)
C3 C8 1.56(3)
C4 C5 1.41(3)
C4 C9 1.54(3)
C5 C10 1.50(3)
C11 C12 1.41(3)
C11 C15 1.44(3)
C11 C16 1.54(3)
C12 C13 1.42(3)
C12 C17 1.50(3)
C13 C14 1.44(3)
C13 C18 1.50(3)
C14 C15 1.42(3)
C14 C19 1.54(3)
C15 C20 1.50(3)
C21 C28 1.41(4)
C21 C22 1.41(3)
C22 C23 1.41(3)
C23 C24 1.44(3)
C24 C25 1.40(3)
C25 C26 1.40(3)
C26 C27 1.42(3)
C27 C28 1.40(3)
C29 C30 1.39
C29 C34 1.37(3)
C29 C35 1.47(4)
C30 C31 1.34(3)
C31 C32 1.41(4)
C32 C33 1.41(4)
C33 C34 1.42(3)
